data_7111205
loop_
_publ_author_name
'Davies, R. Jeremy H.'
'Stevenson, Clarke'
'Kumar, Shiv'
'Lyle, Jason'
'Cosby, Lisa'
'Malone, John F.'
'Boyd, Derek R.'
'Sharma, Narain D.'
'Hunter, Ann P.'
'Stein, Bridget K.'

_publ_section_title
;
 Novel oxidation products from guanine nucleosides reacted with
 dimethyldioxirane
;
_journal_issue 13
_journal_name_full 'Chemical Communications'
_journal_page_first 1378
_journal_paper_doi 10.1039/b201418c
_journal_year 2002
_chemical_formula_sum 'C5 H8 Cl N5 O6'
_chemical_formula_weight 269.61
_chemical_name_common '4-amidiniumcarbamoyl-5-hydroxyimidazole perchlorate'
_chemical_name_systematic
; 
? 
;
_space_group_IT_number 2
_symmetry_cell_setting triclinic
_symmetry_space_group_name_Hall '-P 1'
_symmetry_space_group_name_H-M 'P -1'
_atom_sites_solution_hydrogens difmap
_atom_sites_solution_primary direct
_atom_sites_solution_secondary difmap
_audit_creation_method SHELXL-97
_cell_angle_alpha 100.444(7)
_cell_angle_beta 94.615(7)
_cell_angle_gamma 91.416(7)
_cell_formula_units_Z 2
_cell_length_a 4.825(3)
_cell_length_b 9.812(5)
_cell_length_c 10.052(5)
_cell_measurement_temperature 150(2)
_cell_volume 466.1(4)
_computing_cell_refinement 'Bruker SAINT'
_computing_data_collection 'Bruker SMART'
_computing_data_reduction 'Bruker SHELXTL'
_computing_molecular_graphics 'Bruker SHELXTL'
_computing_publication_material 'SHELXL-97 (Sheldrick, 1997)'
_computing_structure_refinement 'SHELXL-97 (Sheldrick, 1997)'
_computing_structure_solution 'SHELXS-97 (Sheldrick, 1990)'
_diffrn_ambient_temperature 150(2)
_diffrn_measured_fraction_theta_full 0.868
_diffrn_measured_fraction_theta_max 0.868
_diffrn_measurement_device_type 'Bruker SMART CCD area detector'
_diffrn_measurement_method 'phi and omega scan'
_diffrn_radiation_monochromator graphite
_diffrn_radiation_source 'fine-focus sealed tube'
_diffrn_radiation_type MoK\a
_diffrn_radiation_wavelength 0.71073
_diffrn_reflns_av_R_equivalents 0.0393
_diffrn_reflns_av_sigmaI/netI 0.0805
_diffrn_reflns_limit_h_max 6
_diffrn_reflns_limit_h_min -6
_diffrn_reflns_limit_k_max 12
_diffrn_reflns_limit_k_min -13
_diffrn_reflns_limit_l_max 13
_diffrn_reflns_limit_l_min -13
_diffrn_reflns_number 5488
_diffrn_reflns_theta_full 28.82
_diffrn_reflns_theta_max 28.82
_diffrn_reflns_theta_min 2.07
_exptl_absorpt_coefficient_mu 0.443
_exptl_absorpt_correction_T_max 0.8915
_exptl_absorpt_correction_T_min 1.0000
_exptl_absorpt_correction_type empirical
_exptl_absorpt_process_details 'Bruker SADABS'
_exptl_crystal_colour colourless
_exptl_crystal_density_diffrn 1.921
_exptl_crystal_density_method 'not measured'
_exptl_crystal_description 'thin plates'
_exptl_crystal_F_000 276
_exptl_crystal_size_max 0.30
_exptl_crystal_size_mid 0.12
_exptl_crystal_size_min 0.015
_refine_diff_density_max 0.389
_refine_diff_density_min -0.635
_refine_diff_density_rms 0.089
_refine_ls_extinction_method none
_refine_ls_goodness_of_fit_ref 0.981
_refine_ls_hydrogen_treatment refined
_refine_ls_matrix_type full
_refine_ls_number_parameters 186
_refine_ls_number_reflns 2123
_refine_ls_number_restraints 0
_refine_ls_restrained_S_all 0.981
_refine_ls_R_factor_all 0.0930
_refine_ls_R_factor_gt 0.0487
_refine_ls_shift/su_max 0.000
_refine_ls_shift/su_mean 0.000
_refine_ls_structure_factor_coef Fsqd
_refine_ls_weighting_details 'calc w=1/[\s^2^(Fo^2^)+(0.0603P)^2^+0.0000P] where P=(Fo^2^+2Fc^2^)/3'
_refine_ls_weighting_scheme calc
_refine_ls_wR_factor_gt 0.1025
_refine_ls_wR_factor_ref 0.1245
_reflns_number_gt 1359
_reflns_number_total 2123
_reflns_threshold_expression >2sigma(I)
_cod_data_source_file b201418csup1.cif
_cod_data_source_block 1.HClO4
_cod_original_sg_symbol_H-M P-1
_cod_database_code 7111205

loop_
_symmetry_equiv_pos_as_xyz
'x, y, z'
'-x, -y, -z'

loop_
_atom_site_label
_atom_site_type_symbol
_atom_site_fract_x
_atom_site_fract_y
_atom_site_fract_z
_atom_site_U_iso_or_equiv
_atom_site_adp_type
_atom_site_occupancy
_atom_site_symmetry_multiplicity
_atom_site_calc_flag
N1 N 0.2318(6) 1.1369(3) 0.9706(3) 0.0187(6) Uani 1 1 d
H1 H 0.127(9) 1.135(4) 1.032(4) 0.042(13) Uiso 1 1 d
C2 C 0.4048(7) 1.2429(4) 0.9634(4) 0.0201(7) Uani 1 1 d
H2 H 0.423(6) 1.327(3) 1.015(3) 0.009(8) Uiso 1 1 d
N3 N 0.5642(6) 1.2061(3) 0.8650(3) 0.0188(6) Uani 1 1 d
H3 H 0.667(9) 1.257(5) 0.838(4) 0.049(14) Uiso 1 1 d
C4 C 0.4977(6) 1.0690(3) 0.8035(3) 0.0169(7) Uani 1 1 d
C5 C 0.2822(7) 1.0230(3) 0.8722(3) 0.0186(7) Uani 1 1 d
O5 O 0.1565(5) 0.9069(2) 0.8541(2) 0.0214(5) Uani 1 1 d
C1' C 0.6221(7) 0.9972(3) 0.6891(3) 0.0185(7) Uani 1 1 d
O1' O 0.8043(5) 1.0471(2) 0.6310(2) 0.0226(6) Uani 1 1 d
N2' N 0.5100(7) 0.8629(3) 0.6462(3) 0.0198(7) Uani 1 1 d
H2' H 0.415(9) 0.843(5) 0.676(4) 0.032(15) Uiso 1 1 d
C3' C 0.5686(7) 0.7727(3) 0.5351(3) 0.0184(7) Uani 1 1 d
N4' N 0.4180(6) 0.6569(3) 0.4987(3) 0.0208(7) Uani 1 1 d
H4'A H 0.285(9) 0.645(4) 0.545(4) 0.040(13) Uiso 1 1 d
H4'B H 0.428(7) 0.604(3) 0.430(3) 0.008(9) Uiso 1 1 d
N5' N 0.7775(6) 0.8013(3) 0.4661(3) 0.0202(6) Uani 1 1 d
H5'A H 0.868(8) 0.885(4) 0.501(4) 0.035(11) Uiso 1 1 d
H5'B H 0.819(7) 0.744(4) 0.396(4) 0.023(10) Uiso 1 1 d
Cl1 Cl 0.10368(16) 0.51630(8) 0.77766(8) 0.0190(2) Uani 1 1 d
O1 O -0.0086(5) 0.3764(2) 0.7658(2) 0.0236(6) Uani 1 1 d
O2 O 0.4010(4) 0.5099(3) 0.7697(2) 0.0264(6) Uani 1 1 d
O3 O 0.0452(5) 0.5987(2) 0.9028(2) 0.0263(6) Uani 1 1 d
O4 O -0.0161(5) 0.5737(3) 0.6645(2) 0.0280(6) Uani 1 1 d

loop_
_atom_site_aniso_label
_atom_site_aniso_U_11
_atom_site_aniso_U_22
_atom_site_aniso_U_33
_atom_site_aniso_U_23
_atom_site_aniso_U_13
_atom_site_aniso_U_12
N1 0.0147(15) 0.0224(15) 0.0195(16) 0.0022(12) 0.0082(12) -0.0016(12)
C2 0.0153(18) 0.0211(18) 0.0227(19) 0.0002(15) 0.0031(14) 0.0001(14)
N3 0.0128(15) 0.0203(15) 0.0241(16) 0.0040(12) 0.0067(12) 0.0004(12)
C4 0.0105(16) 0.0191(17) 0.0209(18) 0.0024(14) 0.0042(13) -0.0007(13)
C5 0.0140(17) 0.0238(18) 0.0183(17) 0.0034(14) 0.0034(13) 0.0005(14)
O5 0.0164(12) 0.0205(12) 0.0274(14) 0.0024(10) 0.0085(10) -0.0028(10)
C1' 0.0129(17) 0.0250(18) 0.0190(18) 0.0066(14) 0.0045(13) -0.0001(14)
O1' 0.0174(13) 0.0252(13) 0.0262(13) 0.0046(10) 0.0099(10) -0.0027(10)
N2' 0.0151(16) 0.0206(16) 0.0229(17) -0.0013(13) 0.0099(13) -0.0033(13)
C3' 0.0153(17) 0.0214(18) 0.0191(18) 0.0044(14) 0.0026(13) 0.0005(14)
N4' 0.0173(16) 0.0216(16) 0.0221(18) -0.0019(14) 0.0085(13) -0.0027(12)
N5' 0.0165(15) 0.0214(16) 0.0230(17) 0.0003(13) 0.0129(12) -0.0034(12)
Cl1 0.0119(4) 0.0234(4) 0.0213(5) 0.0018(3) 0.0060(3) -0.0020(3)
O1 0.0205(13) 0.0220(12) 0.0276(14) 0.0005(10) 0.0089(10) -0.0043(10)
O2 0.0064(12) 0.0390(15) 0.0321(14) 0.0008(12) 0.0059(10) -0.0021(10)
O3 0.0264(14) 0.0265(13) 0.0239(14) -0.0045(11) 0.0109(11) -0.0011(11)
O4 0.0207(13) 0.0402(15) 0.0254(14) 0.0128(11) 0.0015(11) -0.0031(11)

loop_
_atom_type_symbol
_atom_type_description
_atom_type_scat_dispersion_real
_atom_type_scat_dispersion_imag
_atom_type_scat_source
C C 0.0033 0.0016 'International Tables Vol C Tables 4.2.6.8 and 6.1.1.4'
H H 0.0000 0.0000 'International Tables Vol C Tables 4.2.6.8 and 6.1.1.4'
N N 0.0061 0.0033 'International Tables Vol C Tables 4.2.6.8 and 6.1.1.4'
O O 0.0106 0.0060 'International Tables Vol C Tables 4.2.6.8 and 6.1.1.4'
Cl Cl 0.1484 0.1585 'International Tables Vol C Tables 4.2.6.8 and 6.1.1.4'

loop_
_geom_angle_atom_site_label_1
_geom_angle_atom_site_label_2
_geom_angle_atom_site_label_3
_geom_angle
C2 N1 C5 109.8(3)
N3 C2 N1 109.4(3)
C2 N3 C4 109.4(3)
N3 C4 C5 106.6(3)
N3 C4 C1' 124.5(3)
C5 C4 C1' 128.8(3)
O5 C5 N1 125.3(3)
O5 C5 C4 129.9(3)
N1 C5 C4 104.7(3)
O1' C1' N2' 122.8(3)
O1' C1' C4 124.8(3)
N2' C1' C4 112.4(3)
C3' N2' C1' 126.6(3)
N4' C3' N5' 121.3(3)
N4' C3' N2' 119.0(3)
N5' C3' N2' 119.7(3)
O3 Cl1 O1 110.63(14)
O3 Cl1 O4 110.73(16)
O1 Cl1 O4 108.54(15)
O3 Cl1 O2 110.13(15)
O1 Cl1 O2 107.99(14)
O4 Cl1 O2 108.76(14)

loop_
_geom_bond_atom_site_label_1
_geom_bond_atom_site_label_2
_geom_bond_distance
N1 C2 1.333(4)
N1 C5 1.392(4)
C2 N3 1.307(4)
N3 C4 1.393(4)
C4 C5 1.402(4)
C4 C1' 1.420(5)
C5 O5 1.254(4)
C1' O1' 1.233(4)
C1' N2' 1.392(4)
N2' C3' 1.347(4)
C3' N4' 1.311(4)
C3' N5' 1.321(4)
Cl1 O3 1.420(2)
Cl1 O1 1.444(2)
Cl1 O4 1.445(2)
Cl1 O2 1.445(2)

loop_
_geom_torsion_atom_site_label_1
_geom_torsion_atom_site_label_2
_geom_torsion_atom_site_label_3
_geom_torsion_atom_site_label_4
_geom_torsion
C5 N1 C2 N3 0.7(4)
N1 C2 N3 C4 -0.4(4)
C2 N3 C4 C5 0.0(4)
C2 N3 C4 C1' 177.2(3)
C2 N1 C5 O5 179.0(3)
C2 N1 C5 C4 -0.7(4)
N3 C4 C5 O5 -179.2(3)
C1' C4 C5 O5 3.7(6)
N3 C4 C5 N1 0.4(3)
C1' C4 C5 N1 -176.6(3)
N3 C4 C1' O1' 0.4(5)
C5 C4 C1' O1' 177.0(3)
N3 C4 C1' N2' -178.1(3)
C5 C4 C1' N2' -1.5(5)
O1' C1' N2' C3' -3.8(5)
C4 C1' N2' C3' 174.7(3)
C1' N2' C3' N4' -170.9(3)
C1' N2' C3' N5' 9.9(5)
